data_4105616
loop_
_publ_author_name
'Kazuhiro Uehara'
'Noritaka Mizuno'

_publ_contact_author_address
;
Department of Applied Chemistry, School of Engineering,
The University of Tokyo
7-3-1 Hongo, Bunkyo-ku, Tokyo 113-8656, Japan
;
_publ_contact_author_email tmizuno@mail.ecc.u-tokyo.ac.jp
_publ_contact_author_fax +81-3-5841-7220
_publ_contact_author_name 'Noritaka Mizuno'
_publ_contact_author_phone +81-3-5841-7272
_publ_section_title
;
 Heterolytic Dissociation of Water Demonstrated by Crystal-to-Crystal Core
 Interconversion from (\m-Oxo)divanadium to Bis(\m-hydroxo)divanadium
 Substituted Polyoxometalates
;
_journal_name_full 'Journal of the American Chemical Society'
_journal_page_first 1622
_journal_page_last 1625
_journal_paper_doi 10.1021/ja108245g
_journal_volume 133
_journal_year 2011
_chemical_absolute_configuration unk
_chemical_formula_moiety 'C68 Cl4 N4 O39 Si V2 W10'
_chemical_formula_sum 'C68 Cl4 N4 O39 Si V2 W10'
_chemical_formula_weight 3606.99
_space_group_IT_number 114
_symmetry_cell_setting tetragonal
_symmetry_space_group_name_Hall 'P -4 2n'
_symmetry_space_group_name_H-M 'P -4 21 c'
_audit_creation_date 2010-03-24T21:05:44-00:00
_audit_creation_method 'WinGX routine CIF_UPDATE'
_cell_angle_alpha 90
_cell_angle_beta 90
_cell_angle_gamma 90
_cell_formula_units_Z 8
_cell_length_a 35.65670(10)
_cell_length_b 35.65670(10)
_cell_length_c 16.98670(10)
_cell_measurement_reflns_used 0
_cell_measurement_temperature 153(2)
_cell_measurement_theta_max 0
_cell_measurement_theta_min 0
_cell_volume 21596.89(15)
_computing_molecular_graphics 'Ortep-3 for Windows (Farrugia, 1997)'
_computing_publication_material 'WinGX publication routines (Farrugia, 1999)'
_computing_structure_refinement 'SHELXL-97 (Sheldrick, 1997)'
_computing_structure_solution 'SHELXS-86 (Sheldrick, 1986)'
_diffrn_ambient_temperature 153
_diffrn_measured_fraction_theta_full 0.998
_diffrn_measured_fraction_theta_max 0.998
_diffrn_radiation_probe x-ray
_diffrn_radiation_type MoK\a
_diffrn_radiation_wavelength 0.71069
_diffrn_reflns_av_R_equivalents 0.0496
_diffrn_reflns_limit_h_max 49
_diffrn_reflns_limit_h_min 0
_diffrn_reflns_limit_k_max 34
_diffrn_reflns_limit_k_min -34
_diffrn_reflns_limit_l_max 23
_diffrn_reflns_limit_l_min 0
_diffrn_reflns_number 30832
_diffrn_reflns_theta_full 29.58
_diffrn_reflns_theta_max 29.58
_diffrn_reflns_theta_min 1.28
_exptl_absorpt_coefficient_mu 10.948
_exptl_absorpt_correction_type none
_exptl_crystal_colour 'dark red'
_exptl_crystal_density_diffrn 2.219
_exptl_crystal_description prism
_exptl_crystal_F_000 12928
_exptl_crystal_size_max 0.2
_exptl_crystal_size_mid 0.15
_exptl_crystal_size_min 0.15
_refine_diff_density_max 2.669
_refine_diff_density_min -2.46
_refine_ls_abs_structure_details 'Flack H D (1983), Acta Cryst. A39, 876-881'
_refine_ls_abs_structure_Flack 0.508(11)
_refine_ls_extinction_method none
_refine_ls_goodness_of_fit_ref 1.088
_refine_ls_hydrogen_treatment noref
_refine_ls_matrix_type full
_refine_ls_number_parameters 588
_refine_ls_number_reflns 29921
_refine_ls_number_restraints 5
_refine_ls_restrained_S_all 1.088
_refine_ls_R_factor_gt 0.052
_refine_ls_shift/su_max 0.923
_refine_ls_structure_factor_coef Fsqd
_refine_ls_weighting_details 'calc w=1/[\s^2^(Fo^2^)+(0.0644P)^2^+346.4947P] where P=(Fo^2^+2Fc^2^)/3'
_refine_ls_weighting_scheme calc
_refine_ls_wR_factor_ref 0.1366
_reflns_number_gt 26946
_reflns_number_total 29921
_reflns_threshold_expression >2sigma(I)
_cod_data_source_file ja108245g_si_002_2.cif
_cod_data_source_block compound_1
_cod_database_code 4105616

loop_
_symmetry_equiv_pos_as_xyz
'x, y, z'
'y, -x, -z'
'-x, -y, z'
'-y, x, -z'
'-x+1/2, y+1/2, -z+1/2'
'-y+1/2, -x+1/2, z+1/2'
'x+1/2, -y+1/2, -z+1/2'
'y+1/2, x+1/2, z+1/2'

loop_
_atom_site_label
_atom_site_type_symbol
_atom_site_fract_x
_atom_site_fract_y
_atom_site_fract_z
_atom_site_U_iso_or_equiv
_atom_site_adp_type
_atom_site_occupancy
_atom_site_calc_flag
_atom_site_refinement_flags
W111 W 0.500450(14) 0.211558(14) 0.02043(3) 0.02576(9) Uani 1 d .
W105 W 0.418555(12) 0.257385(13) 0.10597(3) 0.02238(9) Uani 1 d .
W108 W 0.506769(13) 0.302600(13) 0.05833(3) 0.02476(9) Uani 1 d .
W104 W 0.412186(13) 0.197784(14) 0.25360(3) 0.02619(9) Uani 1 d .
W103 W 0.547527(14) 0.259123(14) 0.39067(3) 0.02790(10) Uani 1 d .
W106 W 0.555714(13) 0.318995(13) 0.24284(3) 0.02657(9) Uani 1 d .
W109 W 0.570816(14) 0.178942(15) 0.26778(3) 0.02916(10) Uani 1 d .
W112 W 0.578483(13) 0.246705(14) 0.09953(3) 0.02667(10) Uani 1 d .
W107 W 0.492907(14) 0.173469(15) 0.37319(3) 0.02797(10) Uani 1 d .
W110 W 0.492866(15) 0.143250(14) 0.18854(3) 0.02986(10) Uani 1 d .
V102 V 0.40182(6) 0.28995(7) 0.28635(13) 0.0329(5) Uani 1 d .
V101 V 0.48470(7) 0.32636(7) 0.36678(13) 0.0323(4) Uani 1 d .
Cl51 Cl 0.2150(3) 0.2325(2) 0.5931(5) 0.107(2) Uiso 1 d .
Cl52 Cl 0.2940(2) 0.2261(2) 0.7054(4) 0.0888(18) Uiso 1 d .
Cl61 Cl 0.83505(19) -0.07845(19) 0.2863(4) 0.0822(16) Uiso 1 d .
Cl62 Cl 0.86382(18) 0.00812(18) 0.3063(4) 0.0770(15) Uiso 1 d .
Si1 Si 0.49782(9) 0.24108(8) 0.21957(17) 0.0208(5) Uiso 1 d .
O113 O 0.4441(3) 0.3079(3) 0.3257(6) 0.039(2) Uiso 1 d .
O101 O 0.4716(3) 0.3600(3) 0.4237(7) 0.050(3) Uiso 1 d .
O102 O 0.3684(3) 0.3140(3) 0.3226(7) 0.050(3) Uiso 1 d .
O106 O 0.5858(3) 0.3563(3) 0.2298(6) 0.038(2) Uiso 1 d .
O114 O 0.5104(3) 0.2959(3) 0.4275(5) 0.0305(18) Uiso 1 d .
O117 O 0.5175(3) 0.3462(3) 0.3026(5) 0.0318(19) Uiso 1 d .
O116 O 0.3972(3) 0.2921(2) 0.1839(5) 0.0293(17) Uiso 1 d .
O115 O 0.3923(3) 0.2422(3) 0.3084(6) 0.0326(19) Uiso 1 d .
O103 O 0.5727(3) 0.2570(3) 0.4757(6) 0.040(2) Uiso 1 d .
O123 O 0.5736(3) 0.3006(3) 0.3416(5) 0.0303(18) Uiso 1 d .
O136 O 0.5165(2) 0.2721(2) 0.2776(5) 0.0240(16) Uiso 1 d .
O118 O 0.5099(2) 0.2216(2) 0.4078(5) 0.0281(17) Uiso 1 d .
O122 O 0.5226(2) 0.3247(3) 0.1532(5) 0.0286(17) Uiso 1 d .
O127 O 0.5816(3) 0.2817(3) 0.1868(5) 0.0309(18) Uiso 1 d .
O124 O 0.5743(2) 0.2250(2) 0.3267(5) 0.0290(18) Uiso 1 d .
O109 O 0.6135(3) 0.1588(3) 0.2831(6) 0.041(2) Uiso 1 d .
O112 O 0.6236(3) 0.2461(3) 0.0640(6) 0.042(2) Uiso 1 d .
O134 O 0.5541(2) 0.2144(2) 0.0243(5) 0.0283(17) Uiso 1 d .
O132 O 0.5466(3) 0.1412(3) 0.2045(6) 0.0339(19) Uiso 1 d .
O111 O 0.4928(3) 0.1883(3) -0.0657(6) 0.036(2) Uiso 1 d .
O110 O 0.4835(3) 0.1005(3) 0.1498(6) 0.043(2) Uiso 1 d .
O126 O 0.4492(2) 0.2225(2) 0.0542(5) 0.0250(16) Uiso 1 d .
O129 O 0.4856(3) 0.1337(3) 0.2976(6) 0.034(2) Uiso 1 d .
O125 O 0.4430(3) 0.1653(3) 0.1962(6) 0.0321(19) Uiso 1 d .
O105 O 0.3878(3) 0.2669(3) 0.0314(5) 0.0315(19) Uiso 1 d .
O120 O 0.3910(2) 0.2182(2) 0.1586(5) 0.0264(17) Uiso 1 d .
O104 O 0.3765(3) 0.1677(3) 0.2768(6) 0.037(2) Uiso 1 d .
O119 O 0.4442(3) 0.1918(3) 0.3423(5) 0.0306(18) Uiso 1 d .
O137 O 0.4523(2) 0.2422(2) 0.2148(5) 0.0224(15) Uiso 1 d .
O121 O 0.4567(2) 0.2958(2) 0.0876(5) 0.0239(16) Uiso 1 d .
O107 O 0.4834(3) 0.1524(3) 0.4606(7) 0.044(2) Uiso 1 d .
O128 O 0.5451(3) 0.1605(3) 0.3586(6) 0.034(2) Uiso 1 d .
O131 O 0.5585(3) 0.2884(3) 0.0424(5) 0.0317(18) Uiso 1 d .
O130 O 0.4994(2) 0.2623(2) -0.0169(5) 0.0268(16) Uiso 1 d .
O135 O 0.5806(3) 0.2061(3) 0.1742(5) 0.0317(18) Uiso 1 d .
O133 O 0.5003(3) 0.1711(3) 0.0949(5) 0.0319(18) Uiso 1 d .
O138 O 0.5096(2) 0.1990(2) 0.2497(5) 0.0244(15) Uiso 1 d .
O139 O 0.5151(2) 0.2475(2) 0.1305(5) 0.0242(16) Uiso 1 d .
O108 O 0.5037(3) 0.3411(3) -0.0026(5) 0.0338(19) Uiso 1 d .
N401 N 0.8714(4) 0.1356(4) 0.9658(9) 0.051(3) Uiso 1 d .
N301 N 0.8778(4) 0.1126(4) 0.4561(8) 0.042(3) Uiso 1 d .
N201 N 0.3780(4) 0.1308(4) 0.9854(8) 0.045(3) Uiso 1 d .
N101 N 0.6375(5) 0.1050(5) 0.0587(10) 0.057(4) Uiso 1 d .
C401 C 0.8335(5) 0.1480(5) 0.9321(11) 0.052(4) Uiso 1 d .
C402 C 0.8083(7) 0.1692(7) 0.9897(14) 0.068(5) Uiso 1 d .
C403 C 0.7775(7) 0.1872(7) 0.9450(14) 0.070(5) Uiso 1 d .
C404 C 0.7510(7) 0.1626(7) 0.8971(14) 0.073(6) Uiso 1 d .
C413 C 0.8681(5) 0.1130(5) 1.0397(11) 0.050(4) Uiso 1 d .
C414 C 0.8476(6) 0.0761(6) 1.0310(13) 0.064(5) Uiso 1 d .
C415 C 0.8490(8) 0.0546(8) 1.1085(17) 0.082(7) Uiso 1 d .
C416 C 0.8289(8) 0.0169(7) 1.1025(16) 0.081(7) Uiso 1 d .
C409 C 0.8908(5) 0.1137(5) 0.9023(11) 0.053(4) Uiso 1 d .
C410 C 0.9277(7) 0.0946(7) 0.9252(14) 0.073(6) Uiso 1 d .
C411 C 0.9409(9) 0.0709(9) 0.8518(18) 0.093(8) Uiso 1 d .
C412 C 0.9787(8) 0.0515(9) 0.8740(18) 0.093(8) Uiso 1 d .
C405 C 0.8947(5) 0.1695(5) 0.9910(11) 0.053(4) Uiso 1 d .
C406 C 0.9029(6) 0.1992(6) 0.9331(14) 0.067(5) Uiso 1 d .
C407 C 0.9281(6) 0.2281(7) 0.9762(13) 0.066(5) Uiso 1 d .
C408 C 0.939(2) 0.256(2) 0.962(6) 0.070(8) Uiso 0.30(7) d P
C458 C 0.9390(10) 0.2633(11) 0.923(3) 0.070(8) Uiso 0.70(7) d P
C301 C 0.8699(5) 0.1471(5) 0.5033(10) 0.044(3) Uiso 1 d .
C302 C 0.8415(5) 0.1446(5) 0.5693(11) 0.052(4) Uiso 1 d .
C303 C 0.8332(7) 0.1826(7) 0.6053(14) 0.069(5) Uiso 1 d .
C304 C 0.8122(7) 0.1781(7) 0.6856(15) 0.076(6) Uiso 1 d .
C305 C 0.9089(4) 0.1215(4) 0.4001(9) 0.041(3) Uiso 1 d .
C306 C 0.9204(6) 0.0906(5) 0.3434(11) 0.055(4) Uiso 1 d .
C307 C 0.9511(6) 0.1032(6) 0.2915(13) 0.066(5) Uiso 1 d .
C308 C 0.9633(7) 0.0715(7) 0.2289(15) 0.077(6) Uiso 1 d .
C313 C 0.8868(5) 0.0800(5) 0.5100(10) 0.049(4) Uiso 1 d .
C314 C 0.9240(6) 0.0867(6) 0.5594(13) 0.065(5) Uiso 1 d .
C315 C 0.9308(8) 0.0504(8) 0.6082(17) 0.087(7) Uiso 1 d .
C309 C 0.8431(5) 0.0995(5) 0.4135(10) 0.042(3) Uiso 1 d .
C310 C 0.8265(6) 0.1267(6) 0.3510(13) 0.065(5) Uiso 1 d .
C311 C 0.7964(6) 0.1083(6) 0.3046(14) 0.067(5) Uiso 1 d .
C312 C 0.7831(9) 0.1332(9) 0.235(2) 0.107(10) Uiso 1 d .
C105 C 0.6329(6) 0.1177(6) -0.0255(13) 0.065(5) Uiso 1 d .
C106 C 0.5971(12) 0.1442(12) -0.035(2) 0.080(5) Uiso 0.72(3) d P
C107 C 0.5967(13) 0.1610(12) -0.123(3) 0.080(5) Uiso 0.72(3) d P
C108 C 0.6193(10) 0.1869(11) -0.129(2) 0.080(5) Uiso 0.72(3) d P
C156 C 0.587(3) 0.130(3) -0.041(6) 0.080(5) Uiso 0.28(3) d P
C157 C 0.588(3) 0.150(3) -0.118(7) 0.080(5) Uiso 0.28(3) d P
C158 C 0.568(3) 0.125(3) -0.148(6) 0.080(5) Uiso 0.28(3) d P
C109 C 0.6710(5) 0.0793(5) 0.0609(11) 0.049(4) Uiso 1 d .
C110 C 0.6809(6) 0.0658(5) 0.1432(12) 0.056(4) Uiso 1 d .
C111 C 0.7109(6) 0.0339(6) 0.1378(14) 0.066(5) Uiso 1 d .
C112 C 0.7235(7) 0.0216(7) 0.2197(14) 0.069(5) Uiso 1 d .
C101 C 0.6016(6) 0.0879(6) 0.0969(13) 0.064(5) Uiso 1 d .
C102 C 0.5913(17) 0.0537(17) 0.052(3) 0.077(5) Uiso 0.63(2) d P
C152 C 0.590(3) 0.049(3) 0.071(5) 0.077(5) Uiso 0.37(2) d P
C103 C 0.5587(13) 0.0340(12) 0.116(3) 0.077(5) Uiso 0.63(2) d P
C153 C 0.556(2) 0.039(2) 0.077(5) 0.077(5) Uiso 0.37(2) d P
C104 C 0.5486(11) -0.0060(12) 0.068(2) 0.077(5) Uiso 0.63(2) d P
C154 C 0.527(2) 0.0372(19) 0.096(4) 0.077(5) Uiso 0.37(2) d P
C209 C 0.3951 0.0978 0.9281 0.067 Uiso 0.81 d P
C210 C 0.4363 0.0937 0.9347 0.067 Uiso 0.81 d P
C211 C 0.4458 0.061 0.8788 0.067 Uiso 0.81 d P
C212 C 0.487 0.052 0.8757 0.067 Uiso 0.81 d P
C259 C 0.3816 0.113 0.9451 0.067 Uiso 0.19 d P
C260 C 0.4342 0.0931 0.937 0.067 Uiso 0.19 d P
C261 C 0.4517 0.0789 0.9542 0.067 Uiso 0.19 d P
C262 C 0.4457 0.0309 0.9249 0.067 Uiso 0.19 d P
C213 C 0.3869(5) 0.1230(5) 1.0714(11) 0.051(4) Uiso 1 d .
C214 C 0.3720(5) 0.0851(5) 1.1011(11) 0.050(4) Uiso 1 d .
C215 C 0.3833(6) 0.0777(6) 1.1851(12) 0.057(4) Uiso 1 d .
C216 C 0.3643(7) 0.0409(7) 1.2154(16) 0.080(7) Uiso 1 d .
C205 C 0.3364(5) 0.1316(5) 0.9703(10) 0.046(3) Uiso 1 d .
C206 C 0.3149(6) 0.1595(6) 1.0244(12) 0.061(5) Uiso 1 d .
C207 C 0.2751(7) 0.1698(7) 0.9890(15) 0.073(6) Uiso 1 d .
C208 C 0.2753(9) 0.1931(9) 0.9191(18) 0.095(8) Uiso 1 d .
C201 C 0.3959(5) 0.1684(5) 0.9644(10) 0.046(4) Uiso 1 d .
C202 C 0.3891(6) 0.1811(6) 0.8787(12) 0.060(5) Uiso 1 d .
C203 C 0.4065(7) 0.2182(7) 0.8612(14) 0.069(5) Uiso 1 d .
C204 C 0.3982(7) 0.2305(7) 0.7789(14) 0.070(6) Uiso 1 d .
C113 C 0.6441(6) 0.1389(6) 0.1135(13) 0.061(5) Uiso 1 d .
C114 C 0.6811(6) 0.1632(6) 0.0915(13) 0.063(5) Uiso 1 d .
C115 C 0.6874(6) 0.1908(6) 0.1578(13) 0.067(5) Uiso 1 d .
C116 C 0.7195(8) 0.2163(8) 0.1402(17) 0.087(7) Uiso 1 d .
C602 C 0.8160(6) -0.0452(6) 0.3556(13) 0.061(5) Uiso 1 d .
C601 C 0.8160(6) -0.0068(6) 0.3206(12) 0.060(4) Uiso 1 d .
C502 C 0.2531(7) 0.1974(7) 0.7075(14) 0.074(6) Uiso 1 d .
C501 C 0.2365(8) 0.1919(8) 0.6285(16) 0.083(7) Uiso 1 d .
C316 C 0.9423(17) 0.0196(17) 0.560(4) 0.087(10) Uiso 0.48(3) d P
C366 C 0.9677(15) 0.0440(16) 0.645(3) 0.087(10) Uiso 0.52(3) d P

loop_
_atom_site_aniso_label
_atom_site_aniso_U_11
_atom_site_aniso_U_22
_atom_site_aniso_U_33
_atom_site_aniso_U_23
_atom_site_aniso_U_13
_atom_site_aniso_U_12
W111 0.0260(2) 0.0264(2) 0.02483(19) -0.00434(16) 0.00244(18) 0.00073(18)
W105 0.02117(19) 0.02251(19) 0.02346(19) 0.00008(16) -0.00158(16) 0.00115(16)
W108 0.0251(2) 0.0244(2) 0.02476(19) 0.00341(16) 0.00019(17) -0.00200(17)
W104 0.0226(2) 0.0272(2) 0.0287(2) 0.00465(18) -0.00018(17) -0.00364(16)
W103 0.0257(2) 0.0320(2) 0.0259(2) 0.00088(18) -0.00491(17) -0.00108(18)
W106 0.0252(2) 0.0259(2) 0.0287(2) -0.00035(17) -0.00165(17) -0.00487(17)
W109 0.0241(2) 0.0306(2) 0.0327(2) 0.00475(19) 0.00008(18) 0.00660(18)
W112 0.0209(2) 0.0299(2) 0.0292(2) 0.00143(18) 0.00460(17) 0.00053(17)
W107 0.0257(2) 0.0303(2) 0.0279(2) 0.00798(18) -0.00077(17) -0.00066(18)
W110 0.0333(3) 0.0212(2) 0.0350(2) -0.00034(18) -0.0015(2) 0.00105(18)
V102 0.0273(10) 0.0414(12) 0.0300(10) -0.0050(9) -0.0003(8) -0.0031(9)
V101 0.0336(11) 0.0332(11) 0.0299(10) -0.0047(9) 0.0013(8) 0.0031(9)

loop_
_atom_type_symbol
_atom_type_description
_atom_type_scat_dispersion_real
_atom_type_scat_dispersion_imag
_atom_type_scat_source
C C 0.0033 0.0016 'International Tables Vol C Tables 4.2.6.8 and 6.1.1.4'
N N 0.0061 0.0033 'International Tables Vol C Tables 4.2.6.8 and 6.1.1.4'
O O 0.0106 0.006 'International Tables Vol C Tables 4.2.6.8 and 6.1.1.4'
Si Si 0.0817 0.0704 'International Tables Vol C Tables 4.2.6.8 and 6.1.1.4'
V V 0.3005 0.5294 'International Tables Vol C Tables 4.2.6.8 and 6.1.1.4'
W W -0.849 6.8722 'International Tables Vol C Tables 4.2.6.8 and 6.1.1.4'
Cl Cl 0.1484 0.1585 'International Tables Vol C Tables 4.2.6.8 and 6.1.1.4'

loop_
_geom_angle_atom_site_label_1
_geom_angle_atom_site_label_2
_geom_angle_atom_site_label_3
_geom_angle
O111 W111 O130 100.0(4)
O111 W111 O134 102.4(4)
O130 W111 O134 89.0(4)
O111 W111 O133 101.4(4)
O130 W111 O133 158.1(4)
O134 W111 O133 91.1(4)
O111 W111 O126 101.5(4)
O130 W111 O126 83.7(4)
O134 W111 O126 155.9(4)
O133 W111 O126 87.4(4)
O111 W111 O139 173.9(4)
O130 W111 O139 75.6(3)
O134 W111 O139 73.7(3)
O133 W111 O139 83.4(3)
O126 W111 O139 82.2(3)
O105 W105 O126 99.1(4)
O105 W105 O120 99.2(4)
O126 W105 O120 91.9(4)
O105 W105 O121 100.8(4)
O126 W105 O121 89.2(3)
O120 W105 O121 159.5(3)
O105 W105 O116 97.2(4)
O126 W105 O116 163.7(4)
O120 W105 O116 86.9(4)
O121 W105 O116 86.3(4)
O105 W105 O137 172.0(4)
O126 W105 O137 85.1(3)
O120 W105 O137 73.8(3)
O121 W105 O137 85.9(3)
O116 W105 O137 78.9(3)
O108 W108 O121 101.7(4)
O108 W108 O122 101.5(4)
O121 W108 O122 96.5(4)
O108 W108 O131 100.7(4)
O121 W108 O131 156.3(4)
O122 W108 O131 86.7(4)
O108 W108 O130 100.8(4)
O121 W108 O130 87.1(4)
O122 W108 O130 156.2(4)
O131 W108 O130 81.0(4)
O108 W108 O139 173.8(4)
O121 W108 O139 82.8(3)
O122 W108 O139 82.2(3)
O131 W108 O139 74.4(3)
O130 W108 O139 74.9(3)
O104 W104 O125 99.7(4)
O104 W104 O119 101.1(4)
O125 W104 O119 89.5(4)
O104 W104 O120 98.0(4)
O125 W104 O120 91.6(4)
O119 W104 O120 160.4(4)
O104 W104 O115 97.4(4)
O125 W104 O115 162.9(4)
O119 W104 O115 86.1(4)
O120 W104 O115 87.2(4)
O104 W104 O137 171.6(4)
O125 W104 O137 84.8(4)
O119 W104 O137 85.9(3)
O120 W104 O137 74.7(3)
O115 W104 O137 78.5(3)
O103 W103 O124 101.1(5)
O103 W103 O118 102.1(4)
O124 W103 O118 89.5(4)
O103 W103 O123 98.4(5)
O124 W103 O123 90.1(4)
O118 W103 O123 159.2(4)
O103 W103 O114 96.6(4)
O124 W103 O114 162.3(4)
O118 W103 O114 86.9(4)
O123 W103 O114 87.2(4)
O103 W103 O136 170.5(4)
O124 W103 O136 83.7(3)
O118 W103 O136 86.0(3)
O123 W103 O136 73.3(3)
O114 W103 O136 78.7(3)
O106 W106 O127 100.1(4)
O106 W106 O123 99.9(4)
O127 W106 O123 92.2(4)
O106 W106 O122 101.3(4)
O127 W106 O122 88.6(4)
O123 W106 O122 158.3(4)
O106 W106 O117 96.8(4)
O127 W106 O117 163.0(4)
O123 W106 O117 87.0(4)
O122 W106 O117 86.1(4)
O106 W106 O136 172.2(4)
O127 W106 O136 85.0(3)
O123 W106 O136 73.9(3)
O122 W106 O136 84.6(3)
O117 W106 O136 78.4(3)
O109 W109 O135 100.4(5)
O109 W109 O128 99.2(5)
O135 W109 O128 160.4(4)
O109 W109 O132 101.0(5)
O135 W109 O132 88.4(4)
O128 W109 O132 89.7(4)
O109 W109 O124 102.8(4)
O135 W109 O124 89.3(4)
O128 W109 O124 84.6(4)
O132 W109 O124 156.1(4)
O109 W109 O138 172.9(4)
O135 W109 O138 84.5(3)
O128 W109 O138 76.2(4)
O132 W109 O138 73.8(4)
O124 W109 O138 82.3(3)
O112 W112 O131 100.4(5)
O112 W112 O135 100.7(5)
O131 W112 O135 158.9(4)
O112 W112 O134 100.5(4)
O131 W112 O134 87.8(4)
O135 W112 O134 90.3(4)
O112 W112 O127 102.9(5)
O131 W112 O127 84.7(4)
O135 W112 O127 88.8(4)
O134 W112 O127 156.4(4)
O112 W112 O139 172.5(4)
O131 W112 O139 75.2(3)
O135 W112 O139 84.1(3)
O134 W112 O139 73.6(3)
O127 W112 O139 82.8(3)
O107 W107 O118 101.0(5)
O107 W107 O119 102.0(5)
O118 W107 O119 93.7(4)
O107 W107 O129 103.3(5)
O118 W107 O129 155.0(4)
O119 W107 O129 86.9(4)
O107 W107 O128 101.4(5)
O118 W107 O128 87.1(4)
O119 W107 O128 156.0(4)
O129 W107 O128 82.5(4)
O107 W107 O138 175.5(4)
O118 W107 O138 81.2(3)
O119 W107 O138 81.6(3)
O129 W107 O138 74.1(3)
O128 W107 O138 74.7(3)
O110 W110 O133 100.0(5)
O110 W110 O129 101.0(5)
O133 W110 O129 158.7(4)
O110 W110 O132 102.4(5)
O133 W110 O132 90.0(4)
O129 W110 O132 89.5(4)
O110 W110 O125 102.1(5)
O133 W110 O125 88.4(4)
O129 W110 O125 83.3(4)
O132 W110 O125 155.4(4)
O110 W110 O138 174.6(4)
O133 W110 O138 83.8(3)
O129 W110 O138 75.6(4)
O132 W110 O138 73.5(3)
O125 W110 O138 81.9(3)
O102 V102 O116 106.9(5)
O102 V102 O113 107.3(6)
O116 V102 O113 116.1(5)
O102 V102 O115 107.0(5)
O116 V102 O115 103.5(4)
O113 V102 O115 115.5(5)
O101 V101 O113 106.3(6)
O101 V101 O117 105.5(5)
O113 V101 O117 117.4(5)
O101 V101 O114 105.0(5)
O113 V101 O114 115.9(5)
O117 V101 O114 105.6(4)
O137 Si1 O136 115.0(4)
O137 Si1 O138 107.1(4)
O136 Si1 O138 109.2(4)
O137 Si1 O139 108.9(4)
O136 Si1 O139 108.0(4)
O138 Si1 O139 108.5(4)
V101 O113 V102 178.1(7)
V101 O114 W103 125.2(5)
V101 O117 W106 126.1(5)
V102 O116 W105 127.3(5)
V102 O115 W104 127.1(5)
W106 O123 W103 118.7(5)
Si1 O136 W106 126.9(5)
Si1 O136 W103 125.1(5)
W106 O136 W103 94.0(3)
W107 O118 W103 143.2(5)
W108 O122 W106 144.3(5)
W106 O127 W112 144.6(5)
W103 O124 W109 144.6(5)
W111 O134 W112 120.3(5)
W109 O132 W110 119.6(5)
W105 O126 W111 144.6(5)
W110 O129 W107 119.9(5)
W104 O125 W110 145.2(5)
W104 O120 W105 117.6(4)
W104 O119 W107 142.5(5)
Si1 O137 W104 127.4(4)
Si1 O137 W105 125.2(4)
W104 O137 W105 94.0(3)
W108 O121 W105 142.8(5)
W109 O128 W107 118.8(5)
W112 O131 W108 119.2(5)
W111 O130 W108 118.6(4)
W109 O135 W112 158.5(5)
W110 O133 W111 161.5(5)
Si1 O138 W109 124.4(4)
Si1 O138 W110 125.3(4)
W109 O138 W110 92.1(3)
Si1 O138 W107 124.5(4)
W109 O138 W107 90.0(3)
W110 O138 W107 90.2(3)
Si1 O139 W112 124.8(4)
Si1 O139 W111 125.2(4)
W112 O139 W111 91.7(3)
Si1 O139 W108 123.4(4)
W112 O139 W108 90.9(3)
W111 O139 W108 90.7(3)
C413 N401 C409 111.2(14)
C413 N401 C405 103.5(13)
C409 N401 C405 111.2(14)
C413 N401 C401 113.5(14)
C409 N401 C401 106.7(14)
C405 N401 C401 110.8(14)
C301 N301 C305 107.8(12)
C301 N301 C309 111.0(12)
C305 N301 C309 111.7(12)
C301 N301 C313 110.2(13)
C305 N301 C313 112.9(13)
C309 N301 C313 103.2(12)
C259 N201 C205 91.2(12)
C259 N201 C213 123.2(14)
C205 N201 C213 111.8(13)
C259 N201 C201 111.5(13)
C205 N201 C201 110.8(13)
C213 N201 C201 107.3(13)
C259 N201 C209 15.8(4)
C205 N201 C209 106.1(11)
C213 N201 C209 111.2(11)
C201 N201 C209 109.7(11)
C109 N101 C105 107.0(15)
C109 N101 C113 110.0(15)
C105 N101 C113 110.6(16)
C109 N101 C101 113.8(15)
C105 N101 C101 115.0(16)
C113 N101 C101 100.4(15)
C402 C401 N401 114.9(16)
C403 C402 C401 108.7(19)
C402 C403 C404 119(2)
N401 C413 C414 115.1(16)
C413 C414 C415 109.7(19)
C414 C415 C416 112(2)
N401 C409 C410 116.4(17)
C409 C410 C411 107(2)
C412 C411 C410 108(2)
C406 C405 N401 119.4(17)
C405 C406 C407 106.1(18)
C408 C407 C406 135(6)
C408 C407 C458 22(5)
C406 C407 C458 113(2)
C458 C408 C407 121(10)
C408 C458 C407 36(8)
N301 C301 C302 118.3(14)
C301 C302 C303 112.1(16)
C302 C303 C304 110.7(19)
N301 C305 C306 116.8(14)
C307 C306 C305 111.0(16)
C306 C307 C308 112.3(19)
N301 C313 C314 112.5(15)
C315 C314 C313 106.7(18)
C316 C315 C366 82(4)
C316 C315 C314 112(3)
C366 C315 C314 120(3)
N301 C309 C310 116.5(14)
C311 C310 C309 111.2(18)
C310 C311 C312 112(2)
N101 C105 C106 111(2)
N101 C105 C156 109(4)
C106 C105 C156 21(3)
C156 C106 C157 80(10)
C156 C106 C105 91(10)
C157 C106 C105 111(5)
C156 C106 C107 98(10)
C157 C106 C107 18(4)
C105 C106 C107 109(3)
C108 C107 C106 110(4)
C108 C107 C158 161(5)
C106 C107 C158 87(4)
C108 C107 C156 130(5)
C106 C107 C156 20(3)
C158 C107 C156 68(5)
C107 C108 C157 2(6)
C106 C156 C157 76(10)
C106 C156 C105 68(10)
C157 C156 C105 104(7)
C106 C156 C107 62(10)
C157 C156 C107 14(5)
C105 C156 C107 95(5)
C106 C156 C158 116(10)
C157 C156 C158 40(5)
C105 C156 C158 116(6)
C107 C156 C158 54(4)
C158 C157 C106 114(9)
C158 C157 C156 90(8)
C106 C157 C156 24(4)
C158 C157 C108 150(10)
C106 C157 C108 94(6)
C156 C157 C108 118(8)
C157 C158 C107 9(6)
C157 C158 C156 50(7)
C107 C158 C156 59(5)
N101 C109 C110 113.5(15)
C109 C110 C111 109.5(16)
C112 C111 C110 110.8(19)
C102 C101 C152 14(4)
C102 C101 N101 108(3)
C152 C101 N101 118(4)
C153 C102 C101 111(5)
C153 C102 C103 22(3)
C101 C102 C103 100(3)
C153 C152 C103 28(4)
C153 C152 C101 121(8)
C103 C152 C101 114(6)
C153 C103 C154 66(9)
C153 C103 C152 60(9)
C154 C103 C152 123(7)
C153 C103 C104 73(8)
C154 C103 C104 75(4)
C152 C103 C104 103(5)
C153 C103 C102 52(9)
C154 C103 C102 115(5)
C152 C103 C102 8(5)
C104 C103 C102 100(3)
C103 C153 C154 80(9)
C103 C153 C152 92(10)
C154 C153 C152 162(10)
C103 C153 C102 106(10)
C154 C153 C102 161(8)
C152 C153 C102 14(6)
C103 C153 C104 83(9)
C154 C153 C104 79(6)
C152 C153 C104 117(7)
C102 C153 C104 119(6)
C153 C104 C103 24(3)
C153 C104 C154 37(3)
C103 C104 C154 40(3)
C153 C154 C103 35(4)
C153 C154 C104 64(5)
C103 C154 C104 66(4)
C259 C209 C260 130.7
C259 C209 C210 130.8
C260 C209 C210 2.1
C259 C209 N201 19.2(5)
C260 C209 N201 112.8(5)
C210 C209 N201 113.2(5)
C261 C210 C209 138.6
C261 C210 C211 67.8
C209 C210 C211 104.3
C262 C211 C261 80.5
C262 C211 C212 81.4
C261 C211 C212 88.9
C262 C211 C210 104.3
C261 C211 C210 32.1
C212 C211 C210 113.4
C262 C211 C260 102.5
C261 C211 C260 32.6
C212 C211 C260 115.7
C210 C211 C260 3
C211 C212 C262 45.2
C209 C259 N201 145.0(9)
C209 C259 C205 154.1(6)
N201 C259 C205 57.1(10)
C209 C259 C260 32.2
N201 C259 C260 114.3(9)
C205 C259 C260 170.0(6)
C261 C260 C209 145.8
C261 C260 C211 65.9
C209 C260 C211 106.2
C261 C260 C259 150
C209 C260 C259 17.1
C211 C260 C259 123.1
C210 C261 C260 5.6
C210 C261 C211 80.1
C260 C261 C211 81.4
C210 C261 C262 114.4
C260 C261 C262 112.4
C211 C261 C262 46.8
C211 C262 C261 52.7
C211 C262 C212 53.5
C261 C262 C212 69.1
N201 C213 C214 113.8(15)
C215 C214 C213 111.9(15)
C214 C215 C216 110.1(17)
N201 C205 C206 113.5(15)
N201 C205 C259 31.7(6)
C206 C205 C259 145.1(14)
C205 C206 C207 111.5(17)
C208 C207 C206 116(2)
N201 C201 C202 114.3(15)
C203 C202 C201 112.5(17)
C202 C203 C204 111(2)
N101 C113 C114 113.7(17)
C115 C114 C113 107.3(17)
C116 C115 C114 111(2)
C601 C602 Cl61 110.0(15)
C602 C601 Cl62 109.0(15)
C501 C502 Cl52 112.8(18)
C502 C501 Cl51 112.2(19)
C315 C316 C366 50(3)
C315 C366 C316 48(3)

loop_
_geom_bond_atom_site_label_1
_geom_bond_atom_site_label_2
_geom_bond_distance
W111 O111 1.704(10)
W111 O130 1.916(8)
W111 O134 1.916(9)
W111 O133 1.918(9)
W111 O126 1.956(8)
W111 O139 2.326(8)
W105 O105 1.710(9)
W105 O126 1.873(8)
W105 O120 1.928(9)
W105 O121 1.955(8)
W105 O116 1.965(9)
W105 O137 2.271(8)
W108 O108 1.723(9)
W108 O121 1.870(8)
W108 O122 1.880(9)
W108 O131 1.934(9)
W108 O130 1.942(8)
W108 O139 2.336(8)
W104 O104 1.711(10)
W104 O125 1.871(9)
W104 O119 1.902(9)
W104 O120 1.925(8)
W104 O115 1.969(9)
W104 O137 2.235(8)
W103 O103 1.703(11)
W103 O124 1.889(9)
W103 O118 1.917(9)
W103 O123 1.935(9)
W103 O114 1.968(9)
W103 O136 2.265(8)
W106 O106 1.723(10)
W106 O127 1.876(9)
W106 O123 1.911(9)
W106 O122 1.938(9)
W106 O117 1.957(9)
W106 O136 2.257(8)
W109 O109 1.704(11)
W109 O135 1.893(9)
W109 O128 1.912(10)
W109 O132 1.926(10)
W109 O124 1.928(9)
W109 O138 2.318(8)
W112 O112 1.718(11)
W112 O131 1.912(9)
W112 O135 1.926(9)
W112 O134 1.929(9)
W112 O127 1.942(9)
W112 O139 2.320(8)
W107 O107 1.697(11)
W107 O118 1.913(9)
W107 O119 1.928(9)
W107 O129 1.930(10)
W107 O128 1.935(10)
W107 O138 2.362(8)
W110 O110 1.694(11)
W110 O133 1.894(9)
W110 O129 1.901(10)
W110 O132 1.938(10)
W110 O125 1.948(9)
W110 O138 2.321(8)
V102 O102 1.591(13)
V102 O116 1.750(9)
V102 O113 1.768(11)
V102 O115 1.776(10)
V101 O101 1.609(12)
V101 O113 1.737(11)
V101 O117 1.747(10)
V101 O114 1.755(9)
Cl51 C501 1.74(3)
Cl52 C502 1.78(3)
Cl61 C602 1.80(2)
Cl62 C601 1.80(2)
Si1 O137 1.624(8)
Si1 O136 1.625(9)
Si1 O138 1.640(8)
Si1 O139 1.649(9)
N401 C413 1.50(2)
N401 C409 1.50(2)
N401 C405 1.53(2)
N401 C401 1.53(2)
N301 C301 1.49(2)
N301 C305 1.49(2)
N301 C309 1.51(2)
N301 C313 1.51(2)
N201 C259 0.941(14)
N201 C205 1.50(2)
N201 C213 1.52(2)
N201 C201 1.53(2)
N201 C209 1.642(14)
N101 C109 1.51(2)
N101 C105 1.51(3)
N101 C113 1.54(3)
N101 C101 1.56(3)
C401 C402 1.53(3)
C402 C403 1.48(3)
C403 C404 1.52(3)
C413 C414 1.51(3)
C414 C415 1.52(3)
C415 C416 1.53(4)
C409 C410 1.53(3)
C410 C411 1.58(4)
C411 C412 1.56(4)
C405 C406 1.47(3)
C406 C407 1.55(3)
C407 C408 1.10(9)
C407 C458 1.60(5)
C408 C458 0.72(9)
C301 C302 1.51(2)
C302 C303 1.52(3)
C303 C304 1.57(3)
C305 C306 1.52(2)
C306 C307 1.48(3)
C307 C308 1.61(3)
C313 C314 1.59(3)
C314 C315 1.56(4)
C315 C316 1.43(6)
C315 C366 1.48(6)
C309 C310 1.55(3)
C310 C311 1.48(3)
C311 C312 1.55(4)
C105 C106 1.60(5)
C105 C156 1.72(11)
C106 C156 0.62(10)
C106 C157 1.47(12)
C106 C107 1.61(6)
C107 C108 1.23(5)
C107 C158 1.71(11)
C107 C156 1.80(11)
C108 C157 1.73(11)
C156 C157 1.49(15)
C156 C158 1.95(14)
C157 C158 1.27(13)
C109 C110 1.52(3)
C110 C111 1.57(3)
C111 C112 1.53(3)
C101 C102 1.49(6)
C101 C152 1.51(10)
C102 C153 1.42(10)
C102 C103 1.74(7)
C152 C153 1.25(12)
C152 C103 1.44(10)
C103 C153 0.68(7)
C103 C154 1.18(8)
C103 C104 1.68(6)
C153 C154 1.09(9)
C153 C104 1.63(8)
C104 C154 1.78(8)
C209 C259 0.7804
C209 C260 1.4147
C209 C210 1.482
C210 C261 0.8305
C210 C211 1.5407
C211 C262 1.3279
C211 C261 1.4482
C211 C212 1.5056
C211 C260 1.5683
C212 C262 1.8517
C259 C205 1.791(17)
C259 C260 2.0126
C260 C261 0.855
C261 C262 1.7957
C213 C214 1.54(3)
C214 C215 1.51(3)
C215 C216 1.56(3)
C205 C206 1.56(3)
C206 C207 1.58(3)
C207 C208 1.45(4)
C201 C202 1.54(3)
C202 C203 1.49(3)
C203 C204 1.49(3)
C113 C114 1.62(3)
C114 C115 1.51(3)
C115 C116 1.49(3)
C602 C601 1.49(3)
C502 C501 1.48(4)
C316 C366 1.91(8)
